data_7246650
loop_
_publ_author_name
'Kotte, Lohith'
'Pendota, Vinusha'
'Sreedhar, Bojja'
'Nanubolu, Jagadeesh Babu'

_publ_section_title
;
 Famciclovir--fumaric acid: an all-in-one multicomponent system with salt,
 cocrystal and salt--cocrystal continuum
;
_journal_issue 17
_journal_name_full CrystEngComm
_journal_page_first 2662
_journal_page_last 2678
_journal_paper_doi 10.1039/D3CE00200D
_journal_volume 25
_journal_year 2023
_chemical_formula_moiety 'C28 H38 N10 O8 . C4 H4 O4'
_chemical_formula_sum 'C32 H42 N10 O12'
_chemical_formula_weight 758.75
_chemical_name_systematic 'Famciclovir-fumaric acid (1:0.5)'
_space_group_crystal_system monoclinic
_space_group_IT_number 14
_space_group_name_Hall '-P 2yn'
_space_group_name_H-M_alt 'P 1 21/n 1'
_atom_sites_solution_hydrogens mixed
_audit_creation_method SHELXL-2018/3
_audit_update_record
;
2023-02-27 deposited with the CCDC.	2023-04-04 downloaded from the CCDC.
;
_cell_angle_alpha 90
_cell_angle_beta 106.960(10)
_cell_angle_gamma 90
_cell_formula_units_Z 2
_cell_length_a 14.056(4)
_cell_length_b 7.578(3)
_cell_length_c 17.799(7)
_cell_measurement_reflns_used 6814
_cell_measurement_temperature 293(2)
_cell_measurement_theta_max 26.614
_cell_measurement_theta_min 2.186
_cell_volume 1813.4(11)
_computing_cell_refinement '<i>SAINT</i> (Bruker, 2016)'
_computing_data_collection '<i>APEX3</i> (Bruker, 2016)'
_computing_data_reduction 'Bruker SAINT'
_computing_structure_refinement 'SHELXL-2018/3 (Sheldrick, 2018)'
_computing_structure_solution 'SHELXT 2018/2 (Sheldrick, 2018)'
_diffrn_ambient_temperature 293(2)
_diffrn_measured_fraction_theta_full 0.999
_diffrn_measured_fraction_theta_max 0.999
_diffrn_measurement_device_type 'Bruker D8 QUEST PHOTON-100'
_diffrn_measurement_method '\w and \f'
_diffrn_radiation_type MoK\a
_diffrn_radiation_wavelength 0.71073
_diffrn_reflns_av_R_equivalents 0.0999
_diffrn_reflns_av_unetI/netI 0.0788
_diffrn_reflns_Laue_measured_fraction_full 0.999
_diffrn_reflns_Laue_measured_fraction_max 0.999
_diffrn_reflns_limit_h_max 16
_diffrn_reflns_limit_h_min -18
_diffrn_reflns_limit_k_max 9
_diffrn_reflns_limit_k_min -9
_diffrn_reflns_limit_l_max 23
_diffrn_reflns_limit_l_min -22
_diffrn_reflns_number 28018
_diffrn_reflns_point_group_measured_fraction_full 0.999
_diffrn_reflns_point_group_measured_fraction_max 0.999
_diffrn_reflns_theta_full 25.242
_diffrn_reflns_theta_max 27.499
_diffrn_reflns_theta_min 2.393
_diffrn_source microfocus
_exptl_absorpt_coefficient_mu 0.108
_exptl_absorpt_correction_T_max 0.7461
_exptl_absorpt_correction_T_min 0.4371
_exptl_absorpt_correction_type multi-scan
_exptl_absorpt_process_details
;
 SADABS 2016/2: Krause, L., Herbst-Irmer, R., Sheldrick G.M. & Stalke D.,
 J. Appl. Cryst. 48 (2015) 3-10
;
_exptl_crystal_density_diffrn 1.390
_exptl_crystal_description NEEDLE
_exptl_crystal_F_000 800
_exptl_crystal_size_max 0.320
_exptl_crystal_size_mid 0.120
_exptl_crystal_size_min 0.100
_refine_diff_density_max 0.317
_refine_diff_density_min -0.311
_refine_diff_density_rms 0.089
_refine_ls_extinction_method none
_refine_ls_goodness_of_fit_ref 1.050
_refine_ls_hydrogen_treatment mixed
_refine_ls_matrix_type full
_refine_ls_number_parameters 258
_refine_ls_number_reflns 4163
_refine_ls_number_restraints 0
_refine_ls_restrained_S_all 1.050
_refine_ls_R_factor_all 0.0910
_refine_ls_R_factor_gt 0.0524
_refine_ls_shift/su_max 0.000
_refine_ls_shift/su_mean 0.000
_refine_ls_structure_factor_coef Fsqd
_refine_ls_weighting_details 'w=1/[\s^2^(Fo^2^)+(0.0504P)^2^+0.4984P] where P=(Fo^2^+2Fc^2^)/3'
_refine_ls_weighting_scheme calc
_refine_ls_wR_factor_gt 0.1201
_refine_ls_wR_factor_ref 0.1466
_reflns_Friedel_coverage 0.000
_reflns_number_gt 2697
_reflns_number_total 4163
_reflns_threshold_expression 'I > 2\s(I)'
_cod_data_source_file d3ce00200d2.cif
_cod_data_source_block KB647_0m
_cod_depositor_comments 'Adding full bibliography for 7246646--7246653.cif.'
_cod_original_sg_symbol_H-M 'P 21/n'
_cod_database_code 7246650
_shelx_shelxl_version_number 2018/3
_shelx_space_group_comment
;
The symmetry employed for this shelxl refinement is uniquely defined
by the following loop, which should always be used as a source of
symmetry information in preference to the above space-group names.
They are only intended as comments.
;
_shelx_estimated_absorpt_t_min 0.966
_shelx_estimated_absorpt_t_max 0.989

loop_
_space_group_symop_operation_xyz
'x, y, z'
'-x+1/2, y+1/2, -z+1/2'
'-x, -y, -z'
'x-1/2, -y-1/2, z-1/2'

loop_
_atom_site_label
_atom_site_type_symbol
_atom_site_fract_x
_atom_site_fract_y
_atom_site_fract_z
_atom_site_U_iso_or_equiv
_atom_site_adp_type
_atom_site_occupancy
_atom_site_site_symmetry_order
_atom_site_calc_flag
_atom_site_refinement_flags_posn
_atom_site_refinement_flags_adp
_atom_site_refinement_flags_occupancy
_atom_site_disorder_assembly
_atom_site_disorder_group
N1 N 0.35847(11) 0.8035(2) 0.48827(9) 0.0358(4) Uani 1 1 d . . . . .
H1N H 0.257(2) 0.826(4) 0.4730(17) 0.102(10) Uiso 1 1 d . . . . .
O1 O 0.78388(11) 0.3792(2) 0.72776(9) 0.0576(4) Uani 1 1 d . . . . .
C1 C 0.42567(13) 0.8470(2) 0.55853(10) 0.0321(4) Uani 1 1 d . . . . .
O2 O 0.94164(9) 0.44396(17) 0.73471(7) 0.0397(3) Uani 1 1 d . . . . .
C2 C 0.38993(15) 0.7300(3) 0.43086(11) 0.0388(5) Uani 1 1 d . . . . .
H2 H 0.344682 0.701202 0.382865 0.047 Uiso 1 1 calc R U . . .
N2 N 0.38911(15) 0.9186(3) 0.61242(11) 0.0488(5) Uani 1 1 d . . . . .
H2N H 0.4302(19) 0.948(3) 0.6573(15) 0.064(7) Uiso 1 1 d . . . . .
H3N H 0.3269(19) 0.941(3) 0.6030(13) 0.051(7) Uiso 1 1 d . . . . .
O3 O 1.18129(13) 0.4980(3) 0.61301(12) 0.0954(7) Uani 1 1 d . . . . .
C3 C 0.48896(14) 0.6983(2) 0.44397(10) 0.0347(4) Uani 1 1 d . . . . .
N3 N 0.52436(11) 0.8240(2) 0.57553(8) 0.0326(4) Uani 1 1 d . . . . .
O4 O 1.09739(10) 0.6468(2) 0.67933(8) 0.0477(4) Uani 1 1 d . . . . .
C4 C 0.55175(13) 0.7488(2) 0.51803(10) 0.0293(4) Uani 1 1 d . . . . .
N4 N 0.54463(12) 0.6249(2) 0.39876(9) 0.0449(4) Uani 1 1 d . . . . .
C5 C 0.63575(15) 0.6326(3) 0.44453(11) 0.0425(5) Uani 1 1 d . . . . .
H5 H 0.689917 0.592819 0.429271 0.051 Uiso 1 1 calc R U . . .
N5 N 0.64519(11) 0.7051(2) 0.51795(8) 0.0334(4) Uani 1 1 d . . . . .
O5 O 0.18363(11) 0.9830(3) 0.56835(10) 0.0775(6) Uani 1 1 d . . . . .
C6 C 0.73585(14) 0.7374(3) 0.58312(11) 0.0399(5) Uani 1 1 d . . . . .
H6A H 0.723345 0.704935 0.632103 0.048 Uiso 1 1 calc R U . . .
H6B H 0.750949 0.862499 0.585410 0.048 Uiso 1 1 calc R U . . .
O6 O 0.16713(11) 0.8405(2) 0.45658(8) 0.0523(4) Uani 1 1 d . . . . .
C7 C 0.82472(13) 0.6364(2) 0.57561(10) 0.0345(4) Uani 1 1 d . . . . .
H7A H 0.834130 0.661168 0.524791 0.041 Uiso 1 1 calc R U . . .
H7B H 0.812052 0.510973 0.577952 0.041 Uiso 1 1 calc R U . . .
C8 C 0.92023(13) 0.6835(2) 0.64029(10) 0.0325(4) Uani 1 1 d . . . . .
H8 H 0.928091 0.811954 0.639798 0.039 Uiso 1 1 calc R U . . .
C9 C 1.00692(14) 0.6023(3) 0.61868(11) 0.0383(5) Uani 1 1 d . . . . .
H9A H 0.999186 0.475122 0.614550 0.046 Uiso 1 1 calc R U . . .
H9B H 1.009681 0.647591 0.568388 0.046 Uiso 1 1 calc R U . . .
C10 C 1.18115(16) 0.5841(3) 0.66868(14) 0.0535(6) Uani 1 1 d . . . . .
C11 C 1.27108(18) 0.6337(4) 0.73311(16) 0.0758(8) Uani 1 1 d . . . . .
H11A H 1.321384 0.545063 0.738176 0.114 Uiso 1 1 calc R U . . .
H11B H 1.254220 0.642693 0.781491 0.114 Uiso 1 1 calc R U . . .
H11C H 1.295726 0.745210 0.721271 0.114 Uiso 1 1 calc R U . . .
C12 C 0.92022(14) 0.6308(2) 0.72281(10) 0.0367(5) Uani 1 1 d . . . . .
H12A H 0.970034 0.698539 0.761174 0.044 Uiso 1 1 calc R U . . .
H12B H 0.855785 0.656299 0.729963 0.044 Uiso 1 1 calc R U . . .
C13 C 0.86738(15) 0.3315(3) 0.73450(10) 0.0405(5) Uani 1 1 d . . . . .
C14 C 0.90302(18) 0.1459(3) 0.74225(13) 0.0540(6) Uani 1 1 d . . . . .
H14A H 0.929916 0.118221 0.699890 0.081 Uiso 1 1 calc R U . . .
H14B H 0.848476 0.068162 0.740450 0.081 Uiso 1 1 calc R U . . .
H14C H 0.953708 0.131429 0.791408 0.081 Uiso 1 1 calc R U . . .
C15 C 0.13283(14) 0.9239(3) 0.50551(12) 0.0407(5) Uani 1 1 d . . . . .
C16 C 0.02300(14) 0.9511(3) 0.48056(12) 0.0416(5) Uani 1 1 d . . . . .
H16 H -0.014703 0.895723 0.434969 0.050 Uiso 1 1 calc R U . . .

loop_
_atom_site_aniso_label
_atom_site_aniso_U_11
_atom_site_aniso_U_22
_atom_site_aniso_U_33
_atom_site_aniso_U_23
_atom_site_aniso_U_13
_atom_site_aniso_U_12
N1 0.0280(9) 0.0438(9) 0.0326(8) -0.0022(7) 0.0043(6) 0.0018(7)
O1 0.0335(9) 0.0720(11) 0.0643(10) 0.0007(8) 0.0097(7) -0.0034(8)
C1 0.0284(10) 0.0357(10) 0.0308(9) -0.0016(8) 0.0064(7) 0.0013(8)
O2 0.0328(8) 0.0472(8) 0.0377(7) 0.0099(6) 0.0083(6) 0.0039(6)
C2 0.0340(11) 0.0485(12) 0.0301(9) -0.0037(8) 0.0033(8) 0.0004(9)
N2 0.0261(10) 0.0798(14) 0.0392(10) -0.0163(9) 0.0073(8) 0.0063(9)
O3 0.0503(11) 0.161(2) 0.0781(13) -0.0318(13) 0.0230(10) 0.0317(12)
C3 0.0323(10) 0.0401(11) 0.0306(9) -0.0024(8) 0.0073(8) 0.0035(8)
N3 0.0260(8) 0.0401(9) 0.0313(8) -0.0023(7) 0.0076(6) 0.0024(7)
O4 0.0285(8) 0.0642(10) 0.0498(9) -0.0069(7) 0.0106(6) 0.0033(7)
C4 0.0267(10) 0.0313(9) 0.0292(9) 0.0012(7) 0.0070(7) 0.0031(7)
N4 0.0392(10) 0.0594(11) 0.0350(9) -0.0092(8) 0.0091(7) 0.0069(8)
C5 0.0382(12) 0.0542(13) 0.0362(10) -0.0048(9) 0.0126(9) 0.0097(9)
N5 0.0277(8) 0.0428(9) 0.0291(8) -0.0020(6) 0.0073(6) 0.0057(7)
O5 0.0355(9) 0.1281(16) 0.0616(11) -0.0395(11) 0.0030(8) 0.0142(10)
C6 0.0292(11) 0.0523(12) 0.0350(10) -0.0062(9) 0.0046(8) 0.0054(9)
O6 0.0340(8) 0.0753(11) 0.0468(8) -0.0117(7) 0.0105(7) 0.0099(7)
C7 0.0318(10) 0.0414(11) 0.0304(9) 0.0008(8) 0.0092(8) 0.0065(8)
C8 0.0311(10) 0.0345(10) 0.0331(9) 0.0015(8) 0.0110(8) 0.0041(8)
C9 0.0317(11) 0.0479(12) 0.0355(10) 0.0008(8) 0.0103(8) 0.0047(9)
C10 0.0346(12) 0.0751(16) 0.0546(14) 0.0085(12) 0.0191(10) 0.0099(11)
C11 0.0368(14) 0.104(2) 0.0809(19) 0.0067(16) 0.0087(13) -0.0028(14)
C12 0.0328(10) 0.0442(12) 0.0312(9) -0.0033(8) 0.0062(8) 0.0023(9)
C13 0.0384(12) 0.0549(13) 0.0266(9) 0.0004(8) 0.0072(8) -0.0045(10)
C14 0.0652(15) 0.0510(14) 0.0452(12) 0.0011(10) 0.0151(11) -0.0035(12)
C15 0.0331(11) 0.0496(12) 0.0394(11) 0.0035(9) 0.0106(9) 0.0031(9)
C16 0.0322(11) 0.0517(13) 0.0404(11) 0.0028(9) 0.0099(8) 0.0015(9)

loop_
_atom_type_symbol
_atom_type_description
_atom_type_scat_dispersion_real
_atom_type_scat_dispersion_imag
_atom_type_scat_source
C C 0.0033 0.0016 'International Tables Vol C Tables 4.2.6.8 and 6.1.1.4'
H H 0.0000 0.0000 'International Tables Vol C Tables 4.2.6.8 and 6.1.1.4'
N N 0.0061 0.0033 'International Tables Vol C Tables 4.2.6.8 and 6.1.1.4'
O O 0.0106 0.0060 'International Tables Vol C Tables 4.2.6.8 and 6.1.1.4'

loop_
_geom_angle_atom_site_label_1
_geom_angle_atom_site_label_2
_geom_angle_atom_site_label_3
_geom_angle
_geom_angle_site_symmetry_1
_geom_angle_site_symmetry_3
_geom_angle_publ_flag
C2 N1 C1 120.04(16) . . ?
C2 N1 H1N 116.8(12) . . ?
C1 N1 H1N 123.2(12) . . ?
N2 C1 N3 118.82(17) . . ?
N2 C1 N1 116.64(17) . . ?
N3 C1 N1 124.54(16) . . ?
C13 O2 C12 119.33(15) . . ?
N1 C2 C3 119.19(16) . . ?
N1 C2 H2 120.4 . . ?
C3 C2 H2 120.4 . . ?
C1 N2 H2N 118.4(16) . . ?
C1 N2 H3N 121.7(15) . . ?
H2N N2 H3N 120(2) . . ?
C2 C3 N4 133.59(17) . . ?
C2 C3 C4 116.21(17) . . ?
N4 C3 C4 110.20(16) . . ?
C4 N3 C1 113.35(15) . . ?
C10 O4 C9 115.52(16) . . ?
N3 C4 N5 127.38(15) . . ?
N3 C4 C3 126.64(17) . . ?
N5 C4 C3 105.99(15) . . ?
C5 N4 C3 103.67(16) . . ?
N4 C5 N5 114.40(18) . . ?
N4 C5 H5 122.8 . . ?
N5 C5 H5 122.8 . . ?
C4 N5 C5 105.74(14) . . ?
C4 N5 C6 125.11(15) . . ?
C5 N5 C6 129.11(16) . . ?
N5 C6 C7 113.33(15) . . ?
N5 C6 H6A 108.9 . . ?
C7 C6 H6A 108.9 . . ?
N5 C6 H6B 108.9 . . ?
C7 C6 H6B 108.9 . . ?
H6A C6 H6B 107.7 . . ?
C15 O6 H1N 116.9(14) . . ?
C6 C7 C8 112.50(15) . . ?
C6 C7 H7A 109.1 . . ?
C8 C7 H7A 109.1 . . ?
C6 C7 H7B 109.1 . . ?
C8 C7 H7B 109.1 . . ?
H7A C7 H7B 107.8 . . ?
C9 C8 C12 111.45(15) . . ?
C9 C8 C7 107.95(15) . . ?
C12 C8 C7 114.63(16) . . ?
C9 C8 H8 107.5 . . ?
C12 C8 H8 107.5 . . ?
C7 C8 H8 107.5 . . ?
O4 C9 C8 108.25(15) . . ?
O4 C9 H9A 110.0 . . ?
C8 C9 H9A 110.0 . . ?
O4 C9 H9B 110.0 . . ?
C8 C9 H9B 110.0 . . ?
H9A C9 H9B 108.4 . . ?
O3 C10 O4 122.1(2) . . ?
O3 C10 C11 125.1(2) . . ?
O4 C10 C11 112.8(2) . . ?
C10 C11 H11A 109.5 . . ?
C10 C11 H11B 109.5 . . ?
H11A C11 H11B 109.5 . . ?
C10 C11 H11C 109.5 . . ?
H11A C11 H11C 109.5 . . ?
H11B C11 H11C 109.5 . . ?
O2 C12 C8 109.78(14) . . ?
O2 C12 H12A 109.7 . . ?
C8 C12 H12A 109.7 . . ?
O2 C12 H12B 109.7 . . ?
C8 C12 H12B 109.7 . . ?
H12A C12 H12B 108.2 . . ?
O1 C13 O2 122.9(2) . . ?
O1 C13 C14 126.0(2) . . ?
O2 C13 C14 111.02(18) . . ?
C13 C14 H14A 109.5 . . ?
C13 C14 H14B 109.5 . . ?
H14A C14 H14B 109.5 . . ?
C13 C14 H14C 109.5 . . ?
H14A C14 H14C 109.5 . . ?
H14B C14 H14C 109.5 . . ?
O5 C15 O6 124.65(19) . . ?
O5 C15 C16 119.94(19) . . ?
O6 C15 C16 115.39(17) . . ?
C16 C16 C15 123.4(2) 3_576 . ?
C16 C16 H16 118.3 3_576 . ?
C15 C16 H16 118.3 . . ?

loop_
_geom_bond_atom_site_label_1
_geom_bond_atom_site_label_2
_geom_bond_distance
_geom_bond_site_symmetry_2
_geom_bond_publ_flag
N1 C2 1.347(2) . ?
N1 C1 1.370(2) . ?
N1 H1N 1.38(3) . ?
O1 C13 1.200(2) . ?
C1 N2 1.329(3) . ?
C1 N3 1.342(2) . ?
O2 C13 1.347(2) . ?
O2 C12 1.450(2) . ?
C2 C3 1.364(3) . ?
C2 H2 0.9300 . ?
N2 H2N 0.87(3) . ?
N2 H3N 0.86(2) . ?
O3 C10 1.187(3) . ?
C3 N4 1.392(2) . ?
C3 C4 1.409(2) . ?
N3 C4 1.323(2) . ?
O4 C10 1.333(3) . ?
O4 C9 1.448(2) . ?
C4 N5 1.355(2) . ?
N4 C5 1.303(3) . ?
C5 N5 1.388(2) . ?
C5 H5 0.9300 . ?
N5 C6 1.472(2) . ?
O5 C15 1.223(2) . ?
C6 C7 1.504(3) . ?
C6 H6A 0.9700 . ?
C6 H6B 0.9700 . ?
O6 C15 1.279(2) . ?
O6 H1N 1.22(3) . ?
C7 C8 1.534(2) . ?
C7 H7A 0.9700 . ?
C7 H7B 0.9700 . ?
C8 C9 1.512(3) . ?
C8 C12 1.522(3) . ?
C8 H8 0.9800 . ?
C9 H9A 0.9700 . ?
C9 H9B 0.9700 . ?
C10 C11 1.486(3) . ?
C11 H11A 0.9600 . ?
C11 H11B 0.9600 . ?
C11 H11C 0.9600 . ?
C12 H12A 0.9700 . ?
C12 H12B 0.9700 . ?
C13 C14 1.485(3) . ?
C14 H14A 0.9600 . ?
C14 H14B 0.9600 . ?
C14 H14C 0.9600 . ?
C15 C16 1.491(3) . ?
C16 C16 1.306(4) 3_576 ?
C16 H16 0.9300 . ?

loop_
_geom_torsion_atom_site_label_1
_geom_torsion_atom_site_label_2
_geom_torsion_atom_site_label_3
_geom_torsion_atom_site_label_4
_geom_torsion
_geom_torsion_site_symmetry_1
_geom_torsion_site_symmetry_2
_geom_torsion_site_symmetry_3
_geom_torsion_site_symmetry_4
_geom_torsion_publ_flag
C2 N1 C1 N2 -179.83(18) . . . . ?
C2 N1 C1 N3 1.0(3) . . . . ?
C1 N1 C2 C3 0.6(3) . . . . ?
N1 C2 C3 N4 179.5(2) . . . . ?
N1 C2 C3 C4 -0.9(3) . . . . ?
N2 C1 N3 C4 178.82(18) . . . . ?
N1 C1 N3 C4 -2.0(3) . . . . ?
C1 N3 C4 N5 -178.54(17) . . . . ?
C1 N3 C4 C3 1.7(3) . . . . ?
C2 C3 C4 N3 -0.3(3) . . . . ?
N4 C3 C4 N3 179.44(17) . . . . ?
C2 C3 C4 N5 179.88(17) . . . . ?
N4 C3 C4 N5 -0.4(2) . . . . ?
C2 C3 N4 C5 179.6(2) . . . . ?
C4 C3 N4 C5 -0.1(2) . . . . ?
C3 N4 C5 N5 0.5(2) . . . . ?
N3 C4 N5 C5 -179.18(18) . . . . ?
C3 C4 N5 C5 0.7(2) . . . . ?
N3 C4 N5 C6 -1.2(3) . . . . ?
C3 C4 N5 C6 178.58(17) . . . . ?
N4 C5 N5 C4 -0.8(2) . . . . ?
N4 C5 N5 C6 -178.58(19) . . . . ?
C4 N5 C6 C7 165.53(17) . . . . ?
C5 N5 C6 C7 -17.0(3) . . . . ?
N5 C6 C7 C8 175.21(16) . . . . ?
C6 C7 C8 C9 -169.45(16) . . . . ?
C6 C7 C8 C12 65.7(2) . . . . ?
C10 O4 C9 C8 179.96(17) . . . . ?
C12 C8 C9 O4 -53.5(2) . . . . ?
C7 C8 C9 O4 179.78(15) . . . . ?
C9 O4 C10 O3 0.2(3) . . . . ?
C9 O4 C10 C11 -179.69(19) . . . . ?
C13 O2 C12 C8 -105.24(18) . . . . ?
C9 C8 C12 O2 -43.7(2) . . . . ?
C7 C8 C12 O2 79.24(19) . . . . ?
C12 O2 C13 O1 -2.9(3) . . . . ?
C12 O2 C13 C14 176.21(15) . . . . ?
O5 C15 C16 C16 5.9(4) . . . 3_576 ?
O6 C15 C16 C16 -172.7(3) . . . 3_576 ?
